data_7205525
loop_
_publ_author_name
'Ling, Yun'
'Zhang, Lei'
'Li, Jing'
'Du, Miao'

_publ_section_title
;
 A robust porous PtS-type Cu(ii) metal--organic framework:
 single-crystal-to-single-crystal transformation with reversible guest
 intercalation accompanied by colour change
;
_journal_issue 3
_journal_name_full CrystEngComm
_journal_page_first 768
_journal_paper_doi 10.1039/c0ce00775g
_journal_volume 13
_journal_year 2011
_chemical_formula_sum 'C12 H14 Cu3 N6 O9'
_chemical_formula_weight 576.91
_chemical_name_systematic
;
?
;
_space_group_IT_number 138
_symmetry_cell_setting tetragonal
_symmetry_space_group_name_Hall '-P 4ac 2ac'
_symmetry_space_group_name_H-M 'P 42/n c m :2'
_atom_sites_solution_hydrogens geom
_atom_sites_solution_primary direct
_atom_sites_solution_secondary difmap
_audit_creation_method SHELXL-97
_cell_angle_alpha 90.00
_cell_angle_beta 90.00
_cell_angle_gamma 90.00
_cell_formula_units_Z 4
_cell_length_a 14.04550(10)
_cell_length_b 14.04550(10)
_cell_length_c 14.6075(2)
_cell_measurement_temperature 273(2)
_cell_volume 2881.71(5)
_computing_cell_refinement 'Bruker SMART'
_computing_data_collection 'Bruker SMART'
_computing_data_reduction 'Bruker SAINT'
_computing_molecular_graphics 'Bruker SHELXTL'
_computing_publication_material 'Bruker SHELXTL'
_computing_structure_refinement 'SHELXL-97 (Sheldrick, 1997)'
_computing_structure_solution 'SHELXS-97 (Sheldrick, 1990)'
_diffrn_ambient_temperature 273(2)
_diffrn_measured_fraction_theta_full 0.998
_diffrn_measured_fraction_theta_max 0.998
_diffrn_measurement_device_type 'CCD area detector'
_diffrn_measurement_method 'phi and omega scans'
_diffrn_radiation_monochromator graphite
_diffrn_radiation_source 'fine-focus sealed tube'
_diffrn_radiation_type MoK\a
_diffrn_radiation_wavelength 0.71073
_diffrn_reflns_av_R_equivalents 0.0880
_diffrn_reflns_av_sigmaI/netI 0.0560
_diffrn_reflns_limit_h_max 18
_diffrn_reflns_limit_h_min -18
_diffrn_reflns_limit_k_max 18
_diffrn_reflns_limit_k_min -18
_diffrn_reflns_limit_l_max 19
_diffrn_reflns_limit_l_min -17
_diffrn_reflns_number 35821
_diffrn_reflns_theta_full 27.82
_diffrn_reflns_theta_max 27.82
_diffrn_reflns_theta_min 2.05
_exptl_absorpt_coefficient_mu 2.234
_exptl_absorpt_correction_T_max 0.70000
_exptl_absorpt_correction_T_min 0.53000
_exptl_absorpt_correction_type multi-scan
_exptl_absorpt_process_details SADABS
_exptl_crystal_colour blue
_exptl_crystal_density_diffrn 1.330
_exptl_crystal_density_method 'not measured'
_exptl_crystal_description block
_exptl_crystal_F_000 1148
_exptl_crystal_size_max 0.28
_exptl_crystal_size_mid 0.26
_exptl_crystal_size_min 0.22
_refine_diff_density_max 0.825
_refine_diff_density_min -0.576
_refine_diff_density_rms 0.077
_refine_ls_extinction_method none
_refine_ls_goodness_of_fit_ref 0.950
_refine_ls_hydrogen_treatment mixed
_refine_ls_matrix_type full
_refine_ls_number_parameters 79
_refine_ls_number_reflns 1814
_refine_ls_number_restraints 1
_refine_ls_restrained_S_all 0.950
_refine_ls_R_factor_all 0.0850
_refine_ls_R_factor_gt 0.0469
_refine_ls_shift/su_max 0.003
_refine_ls_shift/su_mean 0.000
_refine_ls_structure_factor_coef Fsqd
_refine_ls_weighting_details 'calc w=1/[\s^2^(Fo^2^)+(0.0774P)^2^+0.0000P] where P=(Fo^2^+2Fc^2^)/3'
_refine_ls_weighting_scheme calc
_refine_ls_wR_factor_gt 0.1318
_refine_ls_wR_factor_ref 0.1406
_reflns_number_gt 1029
_reflns_number_total 1814
_reflns_threshold_expression >2sigma(I)
_cod_data_source_file C0CE00775G.TXT
_cod_data_source_block 1'
_cod_original_sg_symbol_H-M P42/ncm
_cod_database_code 7205525

loop_
_symmetry_equiv_pos_as_xyz
'x, y, z'
'-x+1/2, -y+1/2, z'
'-y+1/2, x, z+1/2'
'y, -x+1/2, z+1/2'
'-x, y+1/2, -z+1/2'
'x+1/2, -y, -z+1/2'
'y+1/2, x+1/2, -z'
'-y, -x, -z'
'-x, -y, -z'
'x-1/2, y-1/2, -z'
'y-1/2, -x, -z-1/2'
'-y, x-1/2, -z-1/2'
'x, -y-1/2, z-1/2'
'-x-1/2, y, z-1/2'
'-y-1/2, -x-1/2, z'
'y, x, z'

loop_
_atom_site_label
_atom_site_type_symbol
_atom_site_fract_x
_atom_site_fract_y
_atom_site_fract_z
_atom_site_U_iso_or_equiv
_atom_site_adp_type
_atom_site_occupancy
_atom_site_symmetry_multiplicity
_atom_site_calc_flag
_atom_site_refinement_flags
_atom_site_disorder_assembly
_atom_site_disorder_group
Cu1 Cu 0.5000 0.5000 1.0000 0.0399(3) Uani 1 4 d S . .
Cu2 Cu 0.16622(4) 0.33378(4) 0.79139(5) 0.0616(3) Uani 1 2 d S . .
O1 O 0.3862(2) 0.5239(2) 1.10006(19) 0.0721(9) Uani 1 1 d . . .
N1 N 0.4133(2) 0.4133(2) 0.9283(3) 0.0412(10) Uani 1 2 d S . .
N2 N 0.2872(2) 0.3568(2) 0.8565(2) 0.0497(9) Uani 1 1 d . . .
C1 C 0.3231(3) 0.4304(3) 0.8992(2) 0.0459(10) Uani 1 1 d . . .
C2 C 0.2699(4) 0.5212(3) 0.9150(3) 0.0693(14) Uani 1 1 d . . .
H2A H 0.2243 0.5302 0.8668 0.104 Uiso 1 1 calc R . .
H2B H 0.3138 0.5736 0.9154 0.104 Uiso 1 1 calc R . .
H2C H 0.2375 0.5181 0.9728 0.104 Uiso 1 1 calc R . .
O2 O 0.1791(2) 0.4532(2) 0.72119(19) 0.0768(10) Uani 1 1 d . . .
C3 C 0.1159(4) 0.4615(4) 0.6598(3) 0.0701(13) Uani 1 1 d . . .
O3 O 0.2500 0.2500 0.6742(5) 0.114(3) Uani 1 4 d SD . .
H3A H 0.224(3) 0.224(3) 0.627(3) 0.10(3) Uiso 1 2 d SD . .

loop_
_atom_site_aniso_label
_atom_site_aniso_U_11
_atom_site_aniso_U_22
_atom_site_aniso_U_33
_atom_site_aniso_U_23
_atom_site_aniso_U_13
_atom_site_aniso_U_12
Cu1 0.0419(4) 0.0419(4) 0.0359(5) 0.0129(3) 0.0129(3) 0.0122(4)
Cu2 0.0736(4) 0.0736(4) 0.0378(5) 0.0158(2) -0.0158(2) 0.0117(4)
O1 0.099(3) 0.073(2) 0.0450(17) 0.0215(15) 0.0103(17) -0.0212(17)
N1 0.0419(15) 0.0419(15) 0.040(2) 0.0074(15) 0.0074(15) 0.014(2)
N2 0.061(2) 0.054(2) 0.0345(17) 0.0035(15) -0.0008(15) 0.0157(16)
C1 0.052(3) 0.045(2) 0.041(2) 0.0139(19) 0.0031(19) 0.0150(19)
C2 0.068(3) 0.052(3) 0.088(4) 0.007(2) -0.016(3) 0.023(2)
O2 0.088(2) 0.088(2) 0.0546(19) 0.0259(17) -0.0271(17) 0.0043(18)
C3 0.088(3) 0.080(3) 0.043(3) 0.016(2) -0.010(2) 0.021(3)
O3 0.154(5) 0.154(5) 0.036(4) 0.000 0.000 0.032(7)

loop_
_atom_type_symbol
_atom_type_description
_atom_type_scat_dispersion_real
_atom_type_scat_dispersion_imag
_atom_type_scat_source
C C 0.0033 0.0016 'International Tables Vol C Tables 4.2.6.8 and 6.1.1.4'
H H 0.0000 0.0000 'International Tables Vol C Tables 4.2.6.8 and 6.1.1.4'
N N 0.0061 0.0033 'International Tables Vol C Tables 4.2.6.8 and 6.1.1.4'
O O 0.0106 0.0060 'International Tables Vol C Tables 4.2.6.8 and 6.1.1.4'
Cu Cu 0.3201 1.2651 'International Tables Vol C Tables 4.2.6.8 and 6.1.1.4'

loop_
_geom_angle_atom_site_label_1
_geom_angle_atom_site_label_2
_geom_angle_atom_site_label_3
_geom_angle
_geom_angle_site_symmetry_1
_geom_angle_site_symmetry_3
_geom_angle_publ_flag
N1 Cu1 N1 180.00(14) 9_667 . ?
N1 Cu1 O1 89.91(12) 9_667 9_667 ?
N1 Cu1 O1 90.09(12) . 9_667 ?
N1 Cu1 O1 89.91(12) 9_667 8_667 ?
N1 Cu1 O1 90.09(12) . 8_667 ?
O1 Cu1 O1 77.18(16) 9_667 8_667 ?
N1 Cu1 O1 90.09(12) 9_667 16 ?
N1 Cu1 O1 89.91(12) . 16 ?
O1 Cu1 O1 102.82(16) 9_667 16 ?
O1 Cu1 O1 180.000(1) 8_667 16 ?
N1 Cu1 O1 90.09(12) 9_667 . ?
N1 Cu1 O1 89.91(12) . . ?
O1 Cu1 O1 180.000(1) 9_667 . ?
O1 Cu1 O1 102.82(16) 8_667 . ?
O1 Cu1 O1 77.18(16) 16 . ?
N2 Cu2 N2 92.82(18) . 15_665 ?
N2 Cu2 O2 91.87(13) . . ?
N2 Cu2 O2 175.30(13) 15_665 . ?
N2 Cu2 O2 175.30(13) . 15_665 ?
N2 Cu2 O2 91.87(13) 15_665 15_665 ?
O2 Cu2 O2 83.44(18) . 15_665 ?
N2 Cu2 O3 90.11(13) . . ?
N2 Cu2 O3 90.11(12) 15_665 . ?
O2 Cu2 O3 90.06(13) . . ?
O2 Cu2 O3 90.06(13) 15_665 . ?
C3 O1 Cu1 112.3(3) 14_656 . ?
C1 N1 C1 103.4(5) 16 . ?
C1 N1 Cu1 128.3(2) 16 . ?
C1 N1 Cu1 128.3(2) . . ?
C1 N2 N2 106.6(2) . 16 ?
C1 N2 Cu2 133.7(3) . . ?
N2 N2 Cu2 119.54(9) 16 . ?
N2 C1 N1 111.7(3) . . ?
N2 C1 C2 123.6(4) . . ?
N1 C1 C2 124.7(4) . . ?
C3 O2 Cu2 112.5(3) . . ?
O1 C3 O2 125.6(5) 14_655 . ?
O1 C3 C3 118.9(3) 14_655 15_665 ?
O2 C3 C3 115.5(3) . 15_665 ?
Cu2 O3 Cu2 88.4(2) 2 . ?

loop_
_geom_bond_atom_site_label_1
_geom_bond_atom_site_label_2
_geom_bond_distance
_geom_bond_site_symmetry_2
_geom_bond_publ_flag
Cu1 N1 2.015(4) 9_667 ?
Cu1 N1 2.015(4) . ?
Cu1 O1 2.191(3) 9_667 ?
Cu1 O1 2.191(3) 8_667 ?
Cu1 O1 2.191(3) 16 ?
Cu1 O1 2.191(3) . ?
Cu2 N2 1.974(3) . ?
Cu2 N2 1.974(3) 15_665 ?
Cu2 O2 1.974(3) . ?
Cu2 O2 1.974(3) 15_665 ?
Cu2 O3 2.388(5) . ?
O1 C3 1.237(5) 14_656 ?
N1 C1 1.357(4) 16 ?
N1 C1 1.357(4) . ?
N2 C1 1.310(5) . ?
N2 N2 1.382(6) 16 ?
C1 C2 1.496(5) . ?
O2 C3 1.267(5) . ?
C3 O1 1.237(5) 14_655 ?
C3 C3 1.538(11) 15_665 ?
O3 Cu2 2.388(5) 2 ?
